data_2232473
loop_
_publ_author_name
'Moreno-Fuquen, Rodolfo'
'Ellena, Javier'
'De Simone, Carlos A.'

_publ_section_title
;
 4-Methylphenyl 4-bromobenzoate
;
_journal_coeditor_code TK2795
_journal_issue 11
_journal_name_full 'Acta Crystallographica Section E'
_journal_page_first o2869
_journal_paper_doi 10.1107/S1600536811040426
_journal_volume 67
_journal_year 2011
_chemical_formula_iupac 'C14 H11 Br O2'
_chemical_formula_moiety 'C14 H11 Br O2'
_chemical_formula_sum 'C14 H11 Br O2'
_chemical_formula_weight 291.13
_chemical_melting_point 385.0(10)
_chemical_name_systematic
;
4-Methylphenyl 4-bromobenzoate
;
_space_group_IT_number 14
_symmetry_cell_setting monoclinic
_symmetry_space_group_name_Hall '-P 2ybc'
_symmetry_space_group_name_H-M 'P 1 21/c 1'
_atom_sites_solution_hydrogens geom
_atom_sites_solution_primary direct
_atom_sites_solution_secondary difmap
_audit_creation_method SHELXL-97
_cell_angle_alpha 90.00
_cell_angle_beta 99.730(4)
_cell_angle_gamma 90.00
_cell_formula_units_Z 4
_cell_length_a 15.0219(9)
_cell_length_b 11.3585(8)
_cell_length_c 7.5077(4)
_cell_measurement_reflns_used 9005
_cell_measurement_temperature 293
_cell_measurement_theta_max 27.485
_cell_measurement_theta_min 2.910
_cell_volume 1262.58(14)
_computing_cell_refinement 'SCALEPACK (Otwinowski & Minor, 1997)'
_computing_data_collection 'COLLECT (Nonius, 2004)'
_computing_data_reduction 'DENZO and SCALEPACK (Otwinowski & Minor, 1997)'
_computing_molecular_graphics 'ORTEP-3 for Windows (Farrugia, 1997)'
_computing_publication_material 'WinGX (Farrugia, 1999) and PARST (Nardelli, 1995)'
_computing_structure_refinement 'SHELXL97 (Sheldrick, 2008)'
_computing_structure_solution 'SHELXS97 (Sheldrick, 2008)'
_diffrn_ambient_temperature 293
_diffrn_detector_area_resol_mean 9
_diffrn_measured_fraction_theta_full 0.994
_diffrn_measured_fraction_theta_max 0.972
_diffrn_measurement_device '95mm CCD camera on \k-goniostat'
_diffrn_measurement_device_type 'Bruker--Nonius KappaCCD'
_diffrn_measurement_method CCD
_diffrn_radiation_monochromator 'horizonally mounted graphite crystal'
_diffrn_radiation_source 'fine-focus sealed tube'
_diffrn_radiation_type MoK\a
_diffrn_radiation_wavelength 0.71073
_diffrn_reflns_av_R_equivalents 0.0524
_diffrn_reflns_av_sigmaI/netI 0.0434
_diffrn_reflns_limit_h_max 19
_diffrn_reflns_limit_h_min -19
_diffrn_reflns_limit_k_max 10
_diffrn_reflns_limit_k_min -14
_diffrn_reflns_limit_l_max 9
_diffrn_reflns_limit_l_min -9
_diffrn_reflns_number 9090
_diffrn_reflns_theta_full 25.00
_diffrn_reflns_theta_max 27.51
_diffrn_reflns_theta_min 3.74
_diffrn_standards_decay_% 0
_diffrn_standards_number 0
_exptl_absorpt_coefficient_mu 3.242
_exptl_absorpt_correction_T_max 0.6977
_exptl_absorpt_correction_T_min 0.4718
_exptl_absorpt_correction_type multi-scan
_exptl_absorpt_process_details '(SADABS; Sheldrick, 1996)'
_exptl_crystal_colour colourless
_exptl_crystal_density_diffrn 1.532
_exptl_crystal_density_method 'not measured'
_exptl_crystal_description prism
_exptl_crystal_F_000 584
_exptl_crystal_size_max 0.474
_exptl_crystal_size_mid 0.181
_exptl_crystal_size_min 0.101
_refine_diff_density_max 0.310
_refine_diff_density_min -0.355
_refine_ls_extinction_coef 0.020(3)
_refine_ls_extinction_expression Fc^*^=kFc[1+0.001xFc^2^\l^3^/sin(2\q)]^-1/4^
_refine_ls_extinction_method 'SHELXL97 (Sheldrick, 2008)'
_refine_ls_goodness_of_fit_ref 1.012
_refine_ls_hydrogen_treatment constr
_refine_ls_matrix_type full
_refine_ls_number_parameters 156
_refine_ls_number_reflns 2829
_refine_ls_number_restraints 0
_refine_ls_restrained_S_all 1.012
_refine_ls_R_factor_all 0.0722
_refine_ls_R_factor_gt 0.0415
_refine_ls_shift/su_max 0.000
_refine_ls_shift/su_mean 0.000
_refine_ls_structure_factor_coef Fsqd
_refine_ls_weighting_details 'calc w=1/[\s^2^(Fo^2^)+(0.0577P)^2^+0.3548P] where P=(Fo^2^+2Fc^2^)/3'
_refine_ls_weighting_scheme calc
_refine_ls_wR_factor_gt 0.1052
_refine_ls_wR_factor_ref 0.1247
_reflns_number_gt 1811
_reflns_number_total 2829
_reflns_threshold_expression I>2\s(I)
_cod_data_source_file tk2795.cif
_cod_data_source_block I
_cod_original_sg_symbol_H-M 'P 21/c'
_cod_database_code 2232473
_cod_database_fobs_code 2232473

loop_
_symmetry_equiv_pos_as_xyz
'x, y, z'
'-x, y+1/2, -z+1/2'
'-x, -y, -z'
'x, -y-1/2, z-1/2'

loop_
_atom_site_type_symbol
_atom_site_label
_atom_site_fract_x
_atom_site_fract_y
_atom_site_fract_z
_atom_site_U_iso_or_equiv
_atom_site_adp_type
_atom_site_calc_flag
_atom_site_refinement_flags
_atom_site_occupancy
_atom_site_symmetry_multiplicity
Br Br1 0.61020(2) 0.93326(4) 0.00395(6) 0.0970(2) Uani d . 1 1
C C14 1.4444(2) 0.8443(4) 0.4571(6) 0.1050(13) Uani d . 1 1
H H14A 1.4685 0.8902 0.5615 0.158 Uiso calc R 1 1
H H14B 1.4718 0.8687 0.3564 0.158 Uiso calc R 1 1
H H14C 1.4572 0.7625 0.4817 0.158 Uiso calc R 1 1
O O2 1.06435(14) 0.91018(16) 0.2775(3) 0.0640(5) Uani d . 1 1
O O1 1.02822(15) 0.7422(2) 0.4071(3) 0.0864(7) Uani d . 1 1
C C5 0.8438(2) 0.7772(2) 0.2633(4) 0.0615(7) Uani d . 1 1
H H5 0.8594 0.7079 0.3270 0.074 Uiso calc R 1 1
C C1 0.7324(2) 0.9019(3) 0.0998(4) 0.0631(7) Uani d . 1 1
C C3 0.8867(2) 0.9613(2) 0.1444(4) 0.0590(6) Uani d . 1 1
H H3 0.9309 1.0156 0.1275 0.071 Uiso calc R 1 1
C C2 0.7978(2) 0.9834(3) 0.0749(4) 0.0619(7) Uani d . 1 1
H H2 0.7815 1.0526 0.0116 0.074 Uiso calc R 1 1
C C8 1.15716(19) 0.8889(2) 0.3280(3) 0.0558(6) Uani d . 1 1
C C7 1.0054(2) 0.8281(3) 0.3177(4) 0.0617(7) Uani d . 1 1
C C4 0.91105(18) 0.8576(2) 0.2403(3) 0.0545(6) Uani d . 1 1
C C6 0.7555(2) 0.7987(3) 0.1938(4) 0.0663(7) Uani d . 1 1
H H6 0.7111 0.7444 0.2095 0.080 Uiso calc R 1 1
C C11 1.3432(2) 0.8623(3) 0.4124(4) 0.0723(8) Uani d . 1 1
C C13 1.1971(2) 0.7893(2) 0.2718(4) 0.0641(7) Uani d . 1 1
H H13 1.1624 0.7313 0.2056 0.077 Uiso calc R 1 1
C C9 1.2087(2) 0.9753(3) 0.4252(4) 0.0636(7) Uani d . 1 1
H H9 1.1814 1.0422 0.4630 0.076 Uiso calc R 1 1
C C12 1.2891(2) 0.7777(3) 0.3156(4) 0.0710(8) Uani d . 1 1
H H12 1.3161 0.7103 0.2789 0.085 Uiso calc R 1 1
C C10 1.3008(2) 0.9615(3) 0.4656(4) 0.0720(8) Uani d . 1 1
H H10 1.3355 1.0202 0.5302 0.086 Uiso calc R 1 1

loop_
_atom_site_aniso_label
_atom_site_aniso_U_11
_atom_site_aniso_U_22
_atom_site_aniso_U_33
_atom_site_aniso_U_12
_atom_site_aniso_U_13
_atom_site_aniso_U_23
Br1 0.0691(3) 0.1091(4) 0.1086(4) 0.00332(19) 0.00328(19) 0.0103(2)
C14 0.067(2) 0.107(3) 0.140(3) 0.002(2) 0.014(2) 0.004(3)
O2 0.0677(12) 0.0511(11) 0.0726(11) 0.0013(9) 0.0099(9) 0.0076(9)
O1 0.0789(14) 0.0797(15) 0.0998(15) 0.0048(12) 0.0129(11) 0.0395(13)
C5 0.0802(19) 0.0442(14) 0.0603(14) -0.0036(13) 0.0130(13) 0.0073(11)
C1 0.0668(16) 0.0635(17) 0.0598(15) 0.0025(14) 0.0127(12) -0.0013(13)
C3 0.0727(17) 0.0450(14) 0.0630(14) -0.0011(12) 0.0221(13) 0.0035(11)
C2 0.0724(17) 0.0500(15) 0.0656(15) 0.0088(14) 0.0187(13) 0.0065(13)
C8 0.0665(16) 0.0492(14) 0.0530(13) 0.0001(12) 0.0137(11) 0.0047(11)
C7 0.0760(18) 0.0527(15) 0.0577(14) -0.0008(14) 0.0145(12) 0.0066(13)
C4 0.0695(16) 0.0446(14) 0.0507(13) 0.0012(12) 0.0141(11) 0.0017(10)
C6 0.0751(18) 0.0569(17) 0.0677(15) -0.0106(14) 0.0144(13) 0.0014(13)
C11 0.0743(18) 0.066(2) 0.0790(18) 0.0034(15) 0.0196(15) 0.0049(15)
C13 0.0816(19) 0.0510(15) 0.0596(14) 0.0004(14) 0.0118(13) -0.0032(12)
C9 0.0733(18) 0.0506(15) 0.0700(16) -0.0020(14) 0.0212(13) -0.0066(13)
C12 0.086(2) 0.0580(17) 0.0729(17) 0.0097(16) 0.0240(15) -0.0012(14)
C10 0.078(2) 0.0616(18) 0.0766(18) -0.0107(15) 0.0145(15) -0.0076(14)

loop_
_atom_type_symbol
_atom_type_description
_atom_type_scat_dispersion_real
_atom_type_scat_dispersion_imag
_atom_type_scat_source
C C 0.0030 0.0020 'International Tables Vol C Tables 4.2.6.8 and 6.1.1.4'
H H 0.0000 0.0000 'International Tables Vol C Tables 4.2.6.8 and 6.1.1.4'
Br Br -0.2900 2.4600 'International Tables Vol C Tables 4.2.6.8 and 6.1.1.4'
O O 0.0110 0.0060 'International Tables Vol C Tables 4.2.6.8 and 6.1.1.4'

loop_
_geom_angle_atom_site_label_1
_geom_angle_atom_site_label_2
_geom_angle_atom_site_label_3
_geom_angle
C11 C14 H14A 109.5
C11 C14 H14B 109.5
H14A C14 H14B 109.5
C11 C14 H14C 109.5
H14A C14 H14C 109.5
H14B C14 H14C 109.5
C7 O2 C8 118.6(2)
C6 C5 C4 120.9(3)
C6 C5 H5 119.6
C4 C5 H5 119.6
C6 C1 C2 120.9(3)
C6 C1 Br1 119.9(2)
C2 C1 Br1 119.2(2)
C2 C3 C4 120.2(3)
C2 C3 H3 119.9
C4 C3 H3 119.9
C3 C2 C1 119.6(3)
C3 C2 H2 120.2
C1 C2 H2 120.2
C9 C8 C13 120.7(3)
C9 C8 O2 117.6(2)
C13 C8 O2 121.5(3)
O1 C7 O2 123.3(3)
O1 C7 C4 124.7(3)
O2 C7 C4 112.1(2)
C5 C4 C3 119.0(3)
C5 C4 C7 118.0(2)
C3 C4 C7 123.0(2)
C5 C6 C1 119.4(3)
C5 C6 H6 120.3
C1 C6 H6 120.3
C10 C11 C12 117.3(3)
C10 C11 C14 122.6(3)
C12 C11 C14 120.1(3)
C12 C13 C8 118.5(3)
C12 C13 H13 120.7
C8 C13 H13 120.7
C10 C9 C8 119.3(3)
C10 C9 H9 120.3
C8 C9 H9 120.3
C13 C12 C11 122.6(3)
C13 C12 H12 118.7
C11 C12 H12 118.7
C9 C10 C11 121.6(3)
C9 C10 H10 119.2
C11 C10 H10 119.2

loop_
_geom_bond_atom_site_label_1
_geom_bond_atom_site_label_2
_geom_bond_distance
Br1 C1 1.889(3)
C14 C11 1.515(5)
C14 H14A 0.9600
C14 H14B 0.9600
C14 H14C 0.9600
O2 C7 1.355(3)
O2 C8 1.402(3)
O1 C7 1.200(3)
C5 C6 1.363(4)
C5 C4 1.394(4)
C5 H5 0.9300
C1 C6 1.382(4)
C1 C2 1.384(4)
C3 C2 1.373(4)
C3 C4 1.397(4)
C3 H3 0.9300
C2 H2 0.9300
C8 C9 1.380(4)
C8 C13 1.380(4)
C7 C4 1.477(4)
C6 H6 0.9300
C11 C10 1.386(5)
C11 C12 1.383(5)
C13 C12 1.372(4)
C13 H13 0.9300
C9 C10 1.375(4)
C9 H9 0.9300
C12 H12 0.9300
C10 H10 0.9300

loop_
_geom_hbond_atom_site_label_D
_geom_hbond_atom_site_label_H
_geom_hbond_atom_site_label_A
_geom_hbond_site_symmetry_A
_geom_hbond_distance_DH
_geom_hbond_distance_HA
_geom_hbond_distance_DA
_geom_hbond_angle_DHA
C3 H3 O1 2_755 0.93 2.67 3.483(4) 146.5
C13 H13 O1 4_575 0.93 2.77 3.422(4) 128.4

loop_
_geom_torsion_atom_site_label_1
_geom_torsion_atom_site_label_2
_geom_torsion_atom_site_label_3
_geom_torsion_atom_site_label_4
_geom_torsion
C4 C3 C2 C1 -0.3(4)
C6 C1 C2 C3 0.1(4)
Br1 C1 C2 C3 179.9(2)
C7 O2 C8 C9 -128.0(3)
C7 O2 C8 C13 56.6(3)
C8 O2 C7 O1 6.1(4)
C8 O2 C7 C4 -174.3(2)
C6 C5 C4 C3 0.0(4)
C6 C5 C4 C7 -179.4(2)
C2 C3 C4 C5 0.3(4)
C2 C3 C4 C7 179.7(2)
O1 C7 C4 C5 -3.8(4)
O2 C7 C4 C5 176.6(2)
O1 C7 C4 C3 176.7(3)
O2 C7 C4 C3 -2.8(4)
C4 C5 C6 C1 -0.2(4)
C2 C1 C6 C5 0.2(4)
Br1 C1 C6 C5 -179.6(2)
C9 C8 C13 C12 0.4(4)
O2 C8 C13 C12 175.6(2)
C13 C8 C9 C10 0.2(4)
O2 C8 C9 C10 -175.2(2)
C8 C13 C12 C11 -0.6(4)
C10 C11 C12 C13 0.2(5)
C14 C11 C12 C13 179.8(3)
C8 C9 C10 C11 -0.6(5)
C12 C11 C10 C9 0.4(5)
C14 C11 C10 C9 -179.2(3)

loop_
_cod_related_entry_id
_cod_related_entry_database
_cod_related_entry_code
1 ChemSpider 742076
